data_4106370
loop_
_publ_author_name
'Jes\'us M. Fern\'andez-Hern\'andez'
'Cheng-Han Yang'
'Juan I. Beltr\'an'
'Vincent Lemaur'
'Federico Polo'
'Roland Fr\"ohlich'
'J\^er\^ome Cornil'
'Luisa De Cola'

_publ_section_title
;
 Control of the Mutual Arrangement of Cyclometalated Ligands in Cationic
 Iridium(III) Complexes. Synthesis, Spectroscopy, and Electroluminescence
 of the Different Isomers
;
_journal_name_full 'Journal of the American Chemical Society'
_journal_page_first 10543
_journal_page_last 10558
_journal_paper_doi 10.1021/ja201691b
_journal_volume 133
_journal_year 2011
_chemical_formula_sum 'C42 H32 B F8 Ir N8'
_chemical_formula_weight 1003.77
_chemical_name_systematic
; 
 ? 
;
_space_group_IT_number 2
_symmetry_cell_setting triclinic
_symmetry_space_group_name_Hall '-P 1'
_symmetry_space_group_name_H-M 'P -1'
_atom_sites_solution_hydrogens geom
_atom_sites_solution_primary direct
_atom_sites_solution_secondary difmap
_audit_creation_method SHELXL-97
_cell_angle_alpha 99.988(1)
_cell_angle_beta 99.343(1)
_cell_angle_gamma 112.382(1)
_cell_formula_units_Z 2
_cell_length_a 10.7441(2)
_cell_length_b 12.8452(2)
_cell_length_c 16.0582(4)
_cell_measurement_reflns_used 3902
_cell_measurement_temperature 223(2)
_cell_measurement_theta_max 27.88
_cell_measurement_theta_min 4.08
_cell_volume 1953.68(7)
_computing_cell_refinement 'Collect (Nonius B.V., 1998)'
_computing_data_collection 'Collect (Nonius B.V., 1998)'
_computing_data_reduction 'Denzo-SMN (Otwinowski & Minor, 1997)'
_computing_publication_material 'SHELXL-97 (Sheldrick, 1997)'
_computing_structure_refinement 'SHELXL-97 (Sheldrick, 1997)'
_computing_structure_solution 'SHELXS-97 (Sheldrick, 1990)'
_diffrn_ambient_temperature 223(2)
_diffrn_measured_fraction_theta_full 0.977
_diffrn_measured_fraction_theta_max 0.977
_diffrn_measurement_device_type 'Nonius KappaCCD APEXII'
_diffrn_measurement_method '\w and \f scans'
_diffrn_radiation_monochromator 'Montel mirror'
_diffrn_radiation_source 'rotating anode Nonius FR591'
_diffrn_radiation_type MoK\a
_diffrn_radiation_wavelength 0.71073
_diffrn_reflns_av_R_equivalents 0.038
_diffrn_reflns_av_sigmaI/netI 0.0404
_diffrn_reflns_limit_h_max 13
_diffrn_reflns_limit_h_min -14
_diffrn_reflns_limit_k_max 16
_diffrn_reflns_limit_k_min -16
_diffrn_reflns_limit_l_max 21
_diffrn_reflns_limit_l_min -13
_diffrn_reflns_number 15566
_diffrn_reflns_theta_full 27.84
_diffrn_reflns_theta_max 27.84
_diffrn_reflns_theta_min 4.10
_exptl_absorpt_coefficient_mu 3.499
_exptl_absorpt_correction_T_max 0.7211
_exptl_absorpt_correction_T_min 0.4200
_exptl_absorpt_correction_type multi-scan
_exptl_absorpt_process_details 'Denzo (Otwinowski, Borek, Majewski & Minor, 2003)'
_exptl_crystal_colour yellow
_exptl_crystal_density_diffrn 1.706
_exptl_crystal_description plate
_exptl_crystal_F_000 988
_exptl_crystal_size_max 0.30
_exptl_crystal_size_mid 0.15
_exptl_crystal_size_min 0.10
_refine_diff_density_max 1.478
_refine_diff_density_min -1.265
_refine_diff_density_rms 0.131
_refine_ls_extinction_method none
_refine_ls_goodness_of_fit_ref 1.011
_refine_ls_hydrogen_treatment constr
_refine_ls_matrix_type full
_refine_ls_number_parameters 543
_refine_ls_number_reflns 9070
_refine_ls_number_restraints 0
_refine_ls_restrained_S_all 1.011
_refine_ls_R_factor_all 0.0483
_refine_ls_R_factor_gt 0.0432
_refine_ls_shift/su_max 0.001
_refine_ls_shift/su_mean 0.000
_refine_ls_structure_factor_coef Fsqd
_refine_ls_weighting_details 'calc w=1/[\s^2^(Fo^2^)+(0.0327P)^2^+12.2130P] where P=(Fo^2^+2Fc^2^)/3'
_refine_ls_weighting_scheme calc
_refine_ls_wR_factor_gt 0.1000
_refine_ls_wR_factor_ref 0.1049
_reflns_number_gt 8374
_reflns_number_total 9070
_reflns_threshold_expression >2sigma(I)
_cod_data_source_file ja201691b_si_001.cif
_cod_data_source_block fro5212
_cod_database_code 4106370

loop_
_symmetry_equiv_pos_as_xyz
'x, y, z'
'-x, -y, -z'

loop_
_atom_site_label
_atom_site_type_symbol
_atom_site_fract_x
_atom_site_fract_y
_atom_site_fract_z
_atom_site_U_iso_or_equiv
_atom_site_adp_type
_atom_site_occupancy
_atom_site_symmetry_multiplicity
_atom_site_calc_flag
_atom_site_refinement_flags
Ir Ir 0.40321(2) 0.995363(17) 0.221801(12) 0.02838(7) Uani 1 1 d .
N1 N 0.2925(4) 0.9793(4) 0.0944(2) 0.0290(8) Uani 1 1 d .
C2 C 0.1572(5) 0.9122(5) 0.0585(3) 0.0340(11) Uani 1 1 d .
H2 H 0.1070 0.8613 0.0888 0.041 Uiso 1 1 calc R
C3 C 0.0878(6) 0.9142(5) -0.0214(4) 0.0388(12) Uani 1 1 d .
H3 H -0.0073 0.8653 -0.0446 0.047 Uiso 1 1 calc R
C4 C 0.1600(6) 0.9893(5) -0.0669(3) 0.0359(11) Uani 1 1 d .
C5 C 0.3012(6) 1.0577(5) -0.0299(3) 0.0339(11) Uani 1 1 d .
H5 H 0.3536 1.1086 -0.0593 0.041 Uiso 1 1 calc R
C6 C 0.3653(5) 1.0513(4) 0.0503(3) 0.0291(10) Uani 1 1 d .
C7 C 0.5148(5) 1.1204(4) 0.0923(3) 0.0316(10) Uani 1 1 d .
C8 C 0.6042(6) 1.2005(5) 0.0571(4) 0.0361(11) Uani 1 1 d .
H8 H 0.5694 1.2130 0.0039 0.043 Uiso 1 1 calc R
C9 C 0.7442(6) 1.2624(5) 0.0992(4) 0.0358(11) Uani 1 1 d .
C10 C 0.7904(6) 1.2378(5) 0.1761(4) 0.0391(12) Uani 1 1 d .
H10 H 0.8852 1.2755 0.2057 0.047 Uiso 1 1 calc R
C11 C 0.6980(6) 1.1581(5) 0.2093(4) 0.0370(11) Uani 1 1 d .
H11 H 0.7315 1.1441 0.2621 0.044 Uiso 1 1 calc R
N12 N 0.5621(4) 1.0997(4) 0.1691(3) 0.0302(8) Uani 1 1 d .
C13 C 0.0906(7) 0.9975(6) -0.1523(4) 0.0483(15) Uani 1 1 d .
H13A H -0.0046 0.9387 -0.1710 0.072 Uiso 1 1 calc R
H13B H 0.1402 0.9850 -0.1957 0.072 Uiso 1 1 calc R
H13C H 0.0911 1.0742 -0.1459 0.072 Uiso 1 1 calc R
C14 C 0.8402(7) 1.3496(6) 0.0610(4) 0.0507(15) Uani 1 1 d .
H14A H 0.8350 1.4237 0.0782 0.076 Uiso 1 1 calc R
H14B H 0.8128 1.3219 -0.0022 0.076 Uiso 1 1 calc R
H14C H 0.9348 1.3594 0.0824 0.076 Uiso 1 1 calc R
N21 N 0.3877(5) 1.1426(4) 0.2748(3) 0.0322(9) Uani 1 1 d .
N22 N 0.3205(5) 1.1998(4) 0.2429(3) 0.0358(10) Uani 1 1 d .
N23 N 0.3458(5) 1.2893(4) 0.3091(3) 0.0402(10) Uani 1 1 d .
C24 C 0.4261(7) 1.2898(5) 0.3836(4) 0.0421(13) Uani 1 1 d .
H24 H 0.4556 1.3436 0.4384 0.051 Uiso 1 1 calc R
C25 C 0.4549(6) 1.1949(5) 0.3618(3) 0.0339(11) Uani 1 1 d .
C26 C 0.5331(5) 1.1371(5) 0.4019(3) 0.0340(11) Uani 1 1 d .
F27 F 0.6166(5) 1.2716(4) 0.5390(2) 0.0648(11) Uani 1 1 d .
C27 C 0.6125(6) 1.1743(5) 0.4867(4) 0.0427(13) Uani 1 1 d .
C28 C 0.6852(7) 1.1177(6) 0.5200(4) 0.0486(15) Uani 1 1 d .
H28 H 0.7390 1.1443 0.5780 0.058 Uiso 1 1 calc R
F29 F 0.7450(5) 0.9603(5) 0.4946(3) 0.0731(13) Uani 1 1 d .
C29 C 0.6757(7) 1.0196(6) 0.4638(4) 0.0477(15) Uani 1 1 d .
C30 C 0.5975(6) 0.9777(5) 0.3777(4) 0.0407(12) Uani 1 1 d .
H30 H 0.5954 0.9107 0.3418 0.049 Uiso 1 1 calc R
C31 C 0.5224(5) 1.0358(5) 0.3450(3) 0.0321(10) Uani 1 1 d .
C32 C 0.2831(7) 1.3701(6) 0.2970(5) 0.0486(14) Uani 1 1 d .
H32A H 0.2453 1.3572 0.2345 0.058 Uiso 1 1 calc R
H32B H 0.3552 1.4501 0.3191 0.058 Uiso 1 1 calc R
C33 C 0.1687(7) 1.3563(6) 0.3432(4) 0.0457(14) Uani 1 1 d .
C34 C 0.0966(8) 1.2555(7) 0.3669(5) 0.0581(17) Uani 1 1 d .
H34 H 0.1217 1.1927 0.3567 0.070 Uiso 1 1 calc R
C35 C -0.0123(8) 1.2465(9) 0.4056(6) 0.075(2) Uani 1 1 d .
H35 H -0.0598 1.1786 0.4225 0.090 Uiso 1 1 calc R
C36 C -0.0496(9) 1.3369(11) 0.4189(6) 0.084(3) Uani 1 1 d .
H36 H -0.1238 1.3304 0.4448 0.101 Uiso 1 1 calc R
C37 C 0.0185(10) 1.4373(10) 0.3954(6) 0.083(3) Uani 1 1 d .
H37 H -0.0091 1.4987 0.4045 0.099 Uiso 1 1 calc R
C38 C 0.1289(8) 1.4468(7) 0.3581(5) 0.0578(17) Uani 1 1 d .
H38 H 0.1772 1.5158 0.3427 0.069 Uiso 1 1 calc R
N41 N 0.4117(5) 0.8386(4) 0.1889(3) 0.0323(9) Uani 1 1 d .
N42 N 0.5094(5) 0.8090(4) 0.1673(3) 0.0353(9) Uani 1 1 d .
N43 N 0.4640(5) 0.6959(4) 0.1629(3) 0.0412(11) Uani 1 1 d .
C44 C 0.3387(6) 0.6517(5) 0.1807(4) 0.0417(13) Uani 1 1 d .
H44 H 0.2854 0.5741 0.1802 0.050 Uiso 1 1 calc R
C45 C 0.3057(6) 0.7455(5) 0.1997(3) 0.0357(11) Uani 1 1 d .
C46 C 0.2007(5) 0.7725(5) 0.2329(3) 0.0333(10) Uani 1 1 d .
F47 F 0.0525(4) 0.5787(3) 0.2234(3) 0.0632(11) Uani 1 1 d .
C47 C 0.0798(6) 0.6938(5) 0.2458(4) 0.0425(13) Uani 1 1 d .
C48 C -0.0130(6) 0.7271(6) 0.2799(4) 0.0489(15) Uani 1 1 d .
H48 H -0.0945 0.6723 0.2884 0.059 Uiso 1 1 calc R
F49 F -0.0690(4) 0.8796(4) 0.3343(3) 0.0683(12) Uani 1 1 d .
C49 C 0.0195(6) 0.8438(6) 0.3009(4) 0.0456(14) Uani 1 1 d .
C50 C 0.1386(6) 0.9269(5) 0.2894(3) 0.0370(11) Uani 1 1 d .
H50 H 0.1565 1.0062 0.3049 0.044 Uiso 1 1 calc R
C51 C 0.2316(5) 0.8926(5) 0.2548(3) 0.0331(11) Uani 1 1 d .
C52 C 0.5533(7) 0.6351(6) 0.1461(4) 0.0455(14) Uani 1 1 d .
H52A H 0.6354 0.6871 0.1311 0.055 Uiso 1 1 calc R
H52B H 0.5020 0.5666 0.0964 0.055 Uiso 1 1 calc R
C53 C 0.5986(6) 0.5975(5) 0.2254(4) 0.0404(12) Uani 1 1 d .
C54 C 0.6336(7) 0.6654(6) 0.3096(5) 0.0521(15) Uani 1 1 d .
H54 H 0.6239 0.7359 0.3188 0.062 Uiso 1 1 calc R
C55 C 0.6826(8) 0.6318(8) 0.3808(5) 0.0627(19) Uani 1 1 d .
H55 H 0.7069 0.6797 0.4375 0.075 Uiso 1 1 calc R
C56 C 0.6957(8) 0.5279(8) 0.3682(6) 0.067(2) Uani 1 1 d .
H56 H 0.7284 0.5045 0.4164 0.081 Uiso 1 1 calc R
C57 C 0.6611(8) 0.4587(7) 0.2853(7) 0.071(2) Uani 1 1 d .
H57 H 0.6705 0.3880 0.2767 0.085 Uiso 1 1 calc R
C58 C 0.6120(7) 0.4927(6) 0.2139(5) 0.0535(16) Uani 1 1 d .
H58 H 0.5877 0.4444 0.1572 0.064 Uiso 1 1 calc R
B1 B 0.2332(10) 0.3564(8) 0.0125(6) 0.067(2) Uani 1 1 d .
F1 F 0.3512(9) 0.3273(7) 0.0347(5) 0.128(2) Uani 1 1 d .
F2 F 0.1934(6) 0.3705(5) 0.0896(3) 0.0911(16) Uani 1 1 d .
F3 F 0.2901(6) 0.4593(4) -0.0080(4) 0.0851(15) Uani 1 1 d .
F4 F 0.1463(8) 0.2697(6) -0.0489(4) 0.149(3) Uani 1 1 d .

loop_
_atom_site_aniso_label
_atom_site_aniso_U_11
_atom_site_aniso_U_22
_atom_site_aniso_U_33
_atom_site_aniso_U_23
_atom_site_aniso_U_13
_atom_site_aniso_U_12
Ir 0.02867(11) 0.03385(11) 0.02469(10) 0.01113(7) 0.00622(7) 0.01401(8)
N1 0.031(2) 0.038(2) 0.0210(18) 0.0119(16) 0.0062(15) 0.0159(18)
C2 0.029(3) 0.041(3) 0.031(2) 0.011(2) 0.008(2) 0.014(2)
C3 0.030(3) 0.048(3) 0.036(3) 0.011(2) 0.003(2) 0.016(2)
C4 0.042(3) 0.044(3) 0.027(2) 0.009(2) 0.005(2) 0.025(2)
C5 0.035(3) 0.041(3) 0.031(2) 0.015(2) 0.008(2) 0.019(2)
C6 0.032(3) 0.029(2) 0.029(2) 0.0099(19) 0.0098(19) 0.014(2)
C7 0.032(3) 0.033(2) 0.029(2) 0.0096(19) 0.0071(19) 0.012(2)
C8 0.037(3) 0.039(3) 0.034(3) 0.015(2) 0.012(2) 0.014(2)
C9 0.036(3) 0.033(3) 0.038(3) 0.012(2) 0.011(2) 0.012(2)
C10 0.030(3) 0.042(3) 0.041(3) 0.009(2) 0.006(2) 0.012(2)
C11 0.031(3) 0.045(3) 0.033(3) 0.010(2) 0.005(2) 0.015(2)
N12 0.028(2) 0.037(2) 0.028(2) 0.0119(17) 0.0074(16) 0.0145(18)
C13 0.049(4) 0.064(4) 0.037(3) 0.019(3) 0.001(3) 0.030(3)
C14 0.048(4) 0.044(3) 0.054(4) 0.019(3) 0.018(3) 0.009(3)
N21 0.036(2) 0.033(2) 0.028(2) 0.0109(17) 0.0094(17) 0.0143(18)
N22 0.037(2) 0.038(2) 0.040(2) 0.0199(19) 0.0122(19) 0.019(2)
N23 0.048(3) 0.038(2) 0.043(3) 0.016(2) 0.016(2) 0.024(2)
C24 0.051(3) 0.040(3) 0.039(3) 0.014(2) 0.014(3) 0.021(3)
C25 0.034(3) 0.037(3) 0.028(2) 0.009(2) 0.007(2) 0.011(2)
C26 0.032(3) 0.037(3) 0.031(2) 0.013(2) 0.005(2) 0.011(2)
F27 0.081(3) 0.063(3) 0.0376(19) -0.0031(17) -0.0039(19) 0.031(2)
C27 0.046(3) 0.046(3) 0.030(3) 0.010(2) 0.007(2) 0.014(3)
C28 0.044(3) 0.069(4) 0.031(3) 0.018(3) 0.003(2) 0.021(3)
F29 0.085(3) 0.108(4) 0.048(2) 0.027(2) -0.002(2) 0.068(3)
C29 0.042(3) 0.073(4) 0.036(3) 0.022(3) 0.003(2) 0.032(3)
C30 0.042(3) 0.053(3) 0.034(3) 0.016(2) 0.007(2) 0.025(3)
C31 0.031(2) 0.043(3) 0.025(2) 0.015(2) 0.0060(19) 0.016(2)
C32 0.058(4) 0.046(3) 0.055(4) 0.019(3) 0.019(3) 0.031(3)
C33 0.045(3) 0.046(3) 0.044(3) 0.002(3) 0.004(3) 0.023(3)
C34 0.056(4) 0.053(4) 0.060(4) 0.011(3) 0.014(3) 0.019(3)
C35 0.047(4) 0.093(6) 0.067(5) 0.015(5) 0.015(4) 0.013(4)
C36 0.051(5) 0.122(9) 0.080(6) 0.012(6) 0.024(4) 0.041(5)
C37 0.071(6) 0.099(7) 0.082(6) -0.003(5) 0.015(5) 0.054(6)
C38 0.060(4) 0.060(4) 0.056(4) 0.005(3) 0.007(3) 0.036(4)
N41 0.033(2) 0.035(2) 0.030(2) 0.0104(17) 0.0078(17) 0.0151(18)
N42 0.039(2) 0.038(2) 0.034(2) 0.0105(18) 0.0091(18) 0.021(2)
N43 0.046(3) 0.042(3) 0.043(3) 0.014(2) 0.012(2) 0.025(2)
C44 0.043(3) 0.035(3) 0.049(3) 0.017(2) 0.011(3) 0.016(2)
C45 0.035(3) 0.035(3) 0.034(3) 0.013(2) 0.008(2) 0.010(2)
C46 0.031(3) 0.036(3) 0.033(2) 0.014(2) 0.006(2) 0.012(2)
F47 0.051(2) 0.041(2) 0.092(3) 0.022(2) 0.022(2) 0.0104(17)
C47 0.037(3) 0.040(3) 0.046(3) 0.018(2) 0.006(2) 0.011(2)
C48 0.033(3) 0.059(4) 0.054(4) 0.021(3) 0.016(3) 0.013(3)
F49 0.053(2) 0.083(3) 0.094(3) 0.037(3) 0.045(2) 0.039(2)
C49 0.036(3) 0.067(4) 0.044(3) 0.023(3) 0.015(2) 0.027(3)
C50 0.037(3) 0.049(3) 0.034(3) 0.016(2) 0.011(2) 0.023(2)
C51 0.031(3) 0.046(3) 0.027(2) 0.019(2) 0.0093(19) 0.016(2)
C52 0.053(4) 0.044(3) 0.048(3) 0.013(3) 0.021(3) 0.025(3)
C53 0.035(3) 0.036(3) 0.055(3) 0.016(2) 0.016(2) 0.016(2)
C54 0.058(4) 0.050(4) 0.055(4) 0.015(3) 0.015(3) 0.029(3)
C55 0.060(4) 0.086(6) 0.054(4) 0.026(4) 0.018(3) 0.037(4)
C56 0.056(4) 0.089(6) 0.080(5) 0.053(5) 0.029(4) 0.036(4)
C57 0.062(5) 0.062(5) 0.113(7) 0.049(5) 0.035(5) 0.035(4)
C58 0.058(4) 0.043(3) 0.070(4) 0.021(3) 0.024(3) 0.026(3)
B1 0.062(5) 0.060(5) 0.060(5) 0.006(4) 0.023(4) 0.005(4)
F1 0.151(7) 0.128(6) 0.149(6) 0.053(5) 0.055(5) 0.091(5)
F2 0.107(4) 0.101(4) 0.071(3) 0.023(3) 0.040(3) 0.043(3)
F3 0.086(4) 0.063(3) 0.105(4) 0.039(3) 0.022(3) 0.024(3)
F4 0.153(6) 0.112(5) 0.076(4) -0.006(4) 0.025(4) -0.039(5)

loop_
_atom_type_symbol
_atom_type_description
_atom_type_scat_dispersion_real
_atom_type_scat_dispersion_imag
_atom_type_scat_source
C C 0.0033 0.0016 'International Tables Vol C Tables 4.2.6.8 and 6.1.1.4'
H H 0.0000 0.0000 'International Tables Vol C Tables 4.2.6.8 and 6.1.1.4'
B B 0.0013 0.0007 'International Tables Vol C Tables 4.2.6.8 and 6.1.1.4'
N N 0.0061 0.0033 'International Tables Vol C Tables 4.2.6.8 and 6.1.1.4'
F F 0.0171 0.0103 'International Tables Vol C Tables 4.2.6.8 and 6.1.1.4'
Ir Ir -1.4442 7.9887 'International Tables Vol C Tables 4.2.6.8 and 6.1.1.4'

loop_
_geom_angle_atom_site_label_1
_geom_angle_atom_site_label_2
_geom_angle_atom_site_label_3
_geom_angle
N21 Ir N41 169.41(17)
N21 Ir C51 92.8(2)
N41 Ir C51 79.7(2)
N21 Ir C31 80.0(2)
N41 Ir C31 92.64(19)
C51 Ir C31 91.4(2)
N21 Ir N1 93.75(17)
N41 Ir N1 94.28(16)
C51 Ir N1 94.29(18)
C31 Ir N1 171.72(19)
N21 Ir N12 87.26(17)
N41 Ir N12 101.27(17)
C51 Ir N12 171.33(17)
C31 Ir N12 97.14(18)
N1 Ir N12 77.05(16)
C2 N1 C6 118.6(4)
C2 N1 Ir 125.7(3)
C6 N1 Ir 115.5(3)
N1 C2 C3 123.0(5)
N1 C2 H2 118.5
C3 C2 H2 118.5
C2 C3 C4 119.3(5)
C2 C3 H3 120.3
C4 C3 H3 120.3
C3 C4 C5 117.4(5)
C3 C4 C13 121.9(5)
C5 C4 C13 120.6(5)
C6 C5 C4 120.6(5)
C6 C5 H5 119.7
C4 C5 H5 119.7
N1 C6 C5 121.1(5)
N1 C6 C7 115.9(4)
C5 C6 C7 123.1(5)
N12 C7 C8 121.0(5)
N12 C7 C6 115.5(4)
C8 C7 C6 123.5(5)
C9 C8 C7 120.9(5)
C9 C8 H8 119.5
C7 C8 H8 119.5
C8 C9 C10 116.9(5)
C8 C9 C14 120.7(5)
C10 C9 C14 122.4(5)
C11 C10 C9 120.3(5)
C11 C10 H10 119.8
C9 C10 H10 119.8
N12 C11 C10 122.6(5)
N12 C11 H11 118.7
C10 C11 H11 118.7
C11 N12 C7 118.2(4)
C11 N12 Ir 126.4(3)
C7 N12 Ir 114.7(3)
C4 C13 H13A 109.5
C4 C13 H13B 109.5
H13A C13 H13B 109.5
C4 C13 H13C 109.5
H13A C13 H13C 109.5
H13B C13 H13C 109.5
C9 C14 H14A 109.5
C9 C14 H14B 109.5
H14A C14 H14B 109.5
C9 C14 H14C 109.5
H14A C14 H14C 109.5
H14B C14 H14C 109.5
N22 N21 C25 111.1(4)
N22 N21 Ir 132.2(4)
C25 N21 Ir 116.6(4)
N21 N22 N23 105.1(4)
N22 N23 C24 112.7(5)
N22 N23 C32 119.7(5)
C24 N23 C32 127.5(5)
N23 C24 C25 105.0(5)
N23 C24 H24 127.5
C25 C24 H24 127.5
C24 C25 N21 106.0(5)
C24 C25 C26 139.5(5)
N21 C25 C26 114.5(5)
C27 C26 C31 120.6(5)
C27 C26 C25 125.6(5)
C31 C26 C25 113.8(4)
F27 C27 C28 119.3(5)
F27 C27 C26 117.8(5)
C28 C27 C26 122.9(6)
C27 C28 C29 116.2(5)
C27 C28 H28 121.9
C29 C28 H28 121.9
F29 C29 C28 118.1(5)
F29 C29 C30 118.4(6)
C28 C29 C30 123.5(6)
C29 C30 C31 119.5(6)
C29 C30 H30 120.2
C31 C30 H30 120.2
C30 C31 C26 117.1(5)
C30 C31 Ir 127.6(4)
C26 C31 Ir 115.2(4)
N23 C32 C33 112.5(5)
N23 C32 H32A 109.1
C33 C32 H32A 109.1
N23 C32 H32B 109.1
C33 C32 H32B 109.1
H32A C32 H32B 107.8
C38 C33 C34 118.6(7)
C38 C33 C32 117.8(6)
C34 C33 C32 123.5(6)
C33 C34 C35 120.6(8)
C33 C34 H34 119.7
C35 C34 H34 119.7
C36 C35 C34 119.5(9)
C36 C35 H35 120.3
C34 C35 H35 120.3
C35 C36 C37 121.5(8)
C35 C36 H36 119.3
C37 C36 H36 119.3
C36 C37 C38 118.9(8)
C36 C37 H37 120.5
C38 C37 H37 120.5
C33 C38 C37 121.0(8)
C33 C38 H38 119.5
C37 C38 H38 119.5
N42 N41 C45 110.9(4)
N42 N41 Ir 132.2(4)
C45 N41 Ir 116.4(4)
N41 N42 N43 105.5(4)
N42 N43 C44 112.4(5)
N42 N43 C52 120.1(5)
C44 N43 C52 127.4(5)
N43 C44 C45 104.8(5)
N43 C44 H44 127.6
C45 C44 H44 127.6
N41 C45 C44 106.4(5)
N41 C45 C46 114.8(5)
C44 C45 C46 138.6(5)
C47 C46 C51 119.3(5)
C47 C46 C45 126.5(5)
C51 C46 C45 114.2(5)
F47 C47 C48 119.2(5)
F47 C47 C46 117.9(6)
C48 C47 C46 122.9(6)
C49 C48 C47 116.7(6)
C49 C48 H48 121.7
C47 C48 H48 121.7
F49 C49 C48 118.3(6)
F49 C49 C50 118.4(6)
C48 C49 C50 123.3(6)
C49 C50 C51 119.7(6)
C49 C50 H50 120.2
C51 C50 H50 120.2
C50 C51 C46 118.2(5)
C50 C51 Ir 127.0(4)
C46 C51 Ir 114.6(4)
N43 C52 C53 110.9(5)
N43 C52 H52A 109.5
C53 C52 H52A 109.5
N43 C52 H52B 109.5
C53 C52 H52B 109.5
H52A C52 H52B 108.0
C54 C53 C58 118.0(6)
C54 C53 C52 122.7(5)
C58 C53 C52 119.3(6)
C53 C54 C55 121.4(7)
C53 C54 H54 119.3
C55 C54 H54 119.3
C56 C55 C54 119.8(8)
C56 C55 H55 120.1
C54 C55 H55 120.1
C57 C56 C55 119.9(7)
C57 C56 H56 120.1
C55 C56 H56 120.1
C56 C57 C58 120.2(7)
C56 C57 H57 119.9
C58 C57 H57 119.9
C53 C58 C57 120.7(7)
C53 C58 H58 119.7
C57 C58 H58 119.7
F4 B1 F3 116.9(9)
F4 B1 F2 115.4(8)
F3 B1 F2 111.2(8)
F4 B1 F1 104.2(9)
F3 B1 F1 103.4(7)
F2 B1 F1 103.7(8)

loop_
_geom_bond_atom_site_label_1
_geom_bond_atom_site_label_2
_geom_bond_distance
Ir N21 2.015(4)
Ir N41 2.032(4)
Ir C51 2.033(5)
Ir C31 2.034(5)
Ir N1 2.126(4)
Ir N12 2.133(4)
N1 C2 1.338(7)
N1 C6 1.349(6)
C2 C3 1.385(7)
C2 H2 0.9400
C3 C4 1.388(8)
C3 H3 0.9400
C4 C5 1.392(8)
C4 C13 1.492(7)
C5 C6 1.390(7)
C5 H5 0.9400
C6 C7 1.476(7)
C7 N12 1.365(6)
C7 C8 1.388(7)
C8 C9 1.388(8)
C8 H8 0.9400
C9 C10 1.388(8)
C9 C14 1.502(8)
C10 C11 1.381(8)
C10 H10 0.9400
C11 N12 1.342(7)
C11 H11 0.9400
C13 H13A 0.9700
C13 H13B 0.9700
C13 H13C 0.9700
C14 H14A 0.9700
C14 H14B 0.9700
C14 H14C 0.9700
N21 N22 1.318(6)
N21 C25 1.378(6)
N22 N23 1.331(7)
N23 C24 1.353(8)
N23 C32 1.459(7)
C24 C25 1.371(8)
C24 H24 0.9400
C25 C26 1.462(7)
C26 C27 1.378(7)
C26 C31 1.408(8)
F27 C27 1.360(7)
C27 C28 1.363(9)
C28 C29 1.375(10)
C28 H28 0.9400
F29 C29 1.349(7)
C29 C30 1.388(8)
C30 C31 1.394(7)
C30 H30 0.9400
C32 C33 1.506(9)
C32 H32A 0.9800
C32 H32B 0.9800
C33 C38 1.382(9)
C33 C34 1.387(10)
C34 C35 1.387(11)
C34 H34 0.9400
C35 C36 1.361(14)
C35 H35 0.9400
C36 C37 1.372(14)
C36 H36 0.9400
C37 C38 1.388(12)
C37 H37 0.9400
C38 H38 0.9400
N41 N42 1.320(6)
N41 C45 1.363(7)
N42 N43 1.329(7)
N43 C44 1.348(8)
N43 C52 1.478(7)
C44 C45 1.378(8)
C44 H44 0.9400
C45 C46 1.451(8)
C46 C47 1.383(8)
C46 C51 1.414(8)
F47 C47 1.361(7)
C47 C48 1.377(9)
C48 C49 1.368(10)
C48 H48 0.9400
F49 C49 1.349(7)
C49 C50 1.384(8)
C50 C51 1.389(7)
C50 H50 0.9400
C52 C53 1.510(9)
C52 H52A 0.9800
C52 H52B 0.9800
C53 C54 1.381(9)
C53 C58 1.392(8)
C54 C55 1.386(10)
C54 H54 0.9400
C55 C56 1.379(12)
C55 H55 0.9400
C56 C57 1.369(12)
C56 H56 0.9400
C57 C58 1.393(11)
C57 H57 0.9400
C58 H58 0.9400
B1 F4 1.270(10)
B1 F3 1.353(11)
B1 F2 1.379(10)
B1 F1 1.460(13)

loop_
_geom_torsion_atom_site_label_1
_geom_torsion_atom_site_label_2
_geom_torsion_atom_site_label_3
_geom_torsion_atom_site_label_4
_geom_torsion
N21 Ir N1 C2 -97.4(4)
N41 Ir N1 C2 75.7(4)
C51 Ir N1 C2 -4.3(5)
C31 Ir N1 C2 -137.6(12)
N12 Ir N1 C2 176.3(5)
N21 Ir N1 C6 76.9(4)
N41 Ir N1 C6 -110.0(4)
C51 Ir N1 C6 170.0(4)
C31 Ir N1 C6 36.7(14)
N12 Ir N1 C6 -9.4(3)
C6 N1 C2 C3 -0.9(8)
Ir N1 C2 C3 173.3(4)
N1 C2 C3 C4 -0.4(9)
C2 C3 C4 C5 1.3(8)
C2 C3 C4 C13 -178.7(5)
C3 C4 C5 C6 -1.0(8)
C13 C4 C5 C6 179.0(5)
C2 N1 C6 C5 1.3(7)
Ir N1 C6 C5 -173.5(4)
C2 N1 C6 C7 -178.3(5)
Ir N1 C6 C7 6.9(6)
C4 C5 C6 N1 -0.3(8)
C4 C5 C6 C7 179.2(5)
N1 C6 C7 N12 2.4(7)
C5 C6 C7 N12 -177.2(5)
N1 C6 C7 C8 -178.5(5)
C5 C6 C7 C8 2.0(8)
N12 C7 C8 C9 -0.4(8)
C6 C7 C8 C9 -179.5(5)
C7 C8 C9 C10 1.9(8)
C7 C8 C9 C14 -179.6(5)
C8 C9 C10 C11 -2.3(8)
C14 C9 C10 C11 179.1(6)
C9 C10 C11 N12 1.3(9)
C10 C11 N12 C7 0.2(8)
C10 C11 N12 Ir -169.7(4)
C8 C7 N12 C11 -0.7(8)
C6 C7 N12 C11 178.5(5)
C8 C7 N12 Ir 170.4(4)
C6 C7 N12 Ir -10.4(6)
N21 Ir N12 C11 86.4(5)
N41 Ir N12 C11 -87.3(5)
C51 Ir N12 C11 177.2(12)
C31 Ir N12 C11 6.9(5)
N1 Ir N12 C11 -179.1(5)
N21 Ir N12 C7 -83.8(4)
N41 Ir N12 C7 102.5(4)
C51 Ir N12 C7 7.0(15)
C31 Ir N12 C7 -163.4(4)
N1 Ir N12 C7 10.6(3)
N41 Ir N21 N22 -133.2(9)
C51 Ir N21 N22 -88.4(5)
C31 Ir N21 N22 -179.4(5)
N1 Ir N21 N22 6.1(5)
N12 Ir N21 N22 82.9(5)
N41 Ir N21 C25 44.5(11)
C51 Ir N21 C25 89.3(4)
C31 Ir N21 C25 -1.6(4)
N1 Ir N21 C25 -176.2(4)
N12 Ir N21 C25 -99.4(4)
C25 N21 N22 N23 0.5(6)
Ir N21 N22 N23 178.3(4)
N21 N22 N23 C24 -1.0(6)
N21 N22 N23 C32 -178.3(5)
N22 N23 C24 C25 1.1(7)
C32 N23 C24 C25 178.2(6)
N23 C24 C25 N21 -0.7(6)
N23 C24 C25 C26 178.8(6)
N22 N21 C25 C24 0.1(6)
Ir N21 C25 C24 -178.1(4)
N22 N21 C25 C26 -179.5(4)
Ir N21 C25 C26 2.3(6)
C24 C25 C26 C27 -1.7(11)
N21 C25 C26 C27 177.8(5)
C24 C25 C26 C31 178.8(7)
N21 C25 C26 C31 -1.7(7)
C31 C26 C27 F27 -178.8(5)
C25 C26 C27 F27 1.7(9)
C31 C26 C27 C28 0.8(9)
C25 C26 C27 C28 -178.7(6)
F27 C27 C28 C29 179.5(6)
C26 C27 C28 C29 -0.1(10)
C27 C28 C29 F29 -179.3(6)
C27 C28 C29 C30 0.1(10)
F29 C29 C30 C31 178.5(6)
C28 C29 C30 C31 -0.8(10)
C29 C30 C31 C26 1.5(8)
C29 C30 C31 Ir 178.8(5)
C27 C26 C31 C30 -1.5(8)
C25 C26 C31 C30 178.1(5)
C27 C26 C31 Ir -179.1(4)
C25 C26 C31 Ir 0.4(6)
N21 Ir C31 C30 -176.8(5)
N41 Ir C31 C30 10.9(5)
C51 Ir C31 C30 90.6(5)
N1 Ir C31 C30 -135.9(11)
N12 Ir C31 C30 -90.8(5)
N21 Ir C31 C26 0.6(4)
N41 Ir C31 C26 -171.7(4)
C51 Ir C31 C26 -92.0(4)
N1 Ir C31 C26 41.5(15)
N12 Ir C31 C26 86.5(4)
N22 N23 C32 C33 107.8(6)
C24 N23 C32 C33 -69.1(8)
N23 C32 C33 C38 161.8(6)
N23 C32 C33 C34 -21.9(9)
C38 C33 C34 C35 -0.7(11)
C32 C33 C34 C35 -176.9(7)
C33 C34 C35 C36 1.1(12)
C34 C35 C36 C37 -0.4(14)
C35 C36 C37 C38 -0.7(15)
C34 C33 C38 C37 -0.4(11)
C32 C33 C38 C37 176.0(7)
C36 C37 C38 C33 1.1(13)
N21 Ir N41 N42 -123.2(9)
C51 Ir N41 N42 -168.8(5)
C31 Ir N41 N42 -77.9(5)
N1 Ir N41 N42 97.6(5)
N12 Ir N41 N42 20.0(5)
N21 Ir N41 C45 48.0(11)
C51 Ir N41 C45 2.4(4)
C31 Ir N41 C45 93.4(4)
N1 Ir N41 C45 -91.2(4)
N12 Ir N41 C45 -168.8(4)
C45 N41 N42 N43 1.1(6)
Ir N41 N42 N43 172.6(4)
N41 N42 N43 C44 0.4(6)
N41 N42 N43 C52 -175.6(5)
N42 N43 C44 C45 -1.6(7)
C52 N43 C44 C45 174.0(5)
N42 N41 C45 C44 -2.0(6)
Ir N41 C45 C44 -175.1(4)
N42 N41 C45 C46 173.6(4)
Ir N41 C45 C46 0.5(6)
N43 C44 C45 N41 2.1(6)
N43 C44 C45 C46 -171.8(6)
N41 C45 C46 C47 176.8(5)
C44 C45 C46 C47 -9.6(11)
N41 C45 C46 C51 -4.7(7)
C44 C45 C46 C51 168.9(7)
C51 C46 C47 F47 179.5(5)
C45 C46 C47 F47 -2.0(9)
C51 C46 C47 C48 -0.3(9)
C45 C46 C47 C48 178.2(6)
F47 C47 C48 C49 -179.6(6)
C46 C47 C48 C49 0.2(9)
C47 C48 C49 F49 179.9(6)
C47 C48 C49 C50 -0.1(9)
F49 C49 C50 C51 -179.8(5)
C48 C49 C50 C51 0.1(9)
C49 C50 C51 C46 -0.3(8)
C49 C50 C51 Ir 174.1(4)
C47 C46 C51 C50 0.4(7)
C45 C46 C51 C50 -178.3(5)
C47 C46 C51 Ir -174.7(4)
C45 C46 C51 Ir 6.7(6)
N21 Ir C51 C50 8.1(5)
N41 Ir C51 C50 -179.5(5)
C31 Ir C51 C50 88.1(5)
N1 Ir C51 C50 -85.9(5)
N12 Ir C51 C50 -82.3(14)
N21 Ir C51 C46 -177.4(4)
N41 Ir C51 C46 -4.9(4)
C31 Ir C51 C46 -97.4(4)
N1 Ir C51 C46 88.6(4)
N12 Ir C51 C46 92.2(13)
N42 N43 C52 C53 112.3(6)
C44 N43 C52 C53 -63.1(8)
N43 C52 C53 C54 -38.5(8)
N43 C52 C53 C58 144.4(6)
C58 C53 C54 C55 1.0(10)
C52 C53 C54 C55 -176.2(6)
C53 C54 C55 C56 -0.8(11)
C54 C55 C56 C57 0.4(12)
C55 C56 C57 C58 -0.3(12)
C54 C53 C58 C57 -0.9(10)
C52 C53 C58 C57 176.4(6)
C56 C57 C58 C53 0.6(11)
